data_2014345
loop_
_publ_author_name
'F\'abry, Jan'
'Krupkov\'a, Radmila'
'Van\<ek, P\<remysl'
'Du\<sek, Michal'

_publ_section_title
;
 Tris(methylammonium) hydrogenphosphate dihydrogenphosphate
;
_journal_coeditor_code GG1289
_journal_issue 2
_journal_name_full 'Acta Crystallographica Section C'
_journal_page_first o73
_journal_page_last o75
_journal_paper_doi 10.1107/S0108270105041934
_journal_volume 62
_journal_year 2006
_chemical_formula_iupac '3C H6 N + , H O4 P 2- , H2 O4 P -'
_chemical_formula_moiety '3C H6 N + , H O4 P 2- , H2 O4 P -'
_chemical_formula_sum 'C3 H21 N3 O8 P2'
_chemical_formula_weight 289.2
_chemical_name_systematic
;
Tris(methylammonium) hydrogenphosphate dihydrogenphosphate
;
_space_group_IT_number 14
_symmetry_cell_setting monoclinic
_symmetry_space_group_name_Hall '-P 2yn'
_symmetry_space_group_name_H-M 'P 1 21/n 1'
_atom_sites_solution_hydrogens difmap
_atom_sites_solution_primary direct
_atom_sites_solution_secondary direct
_cell_angle_alpha 90
_cell_angle_beta 95.556(4)
_cell_angle_gamma 90
_cell_formula_units_Z 4
_cell_length_a 12.3571(6)
_cell_length_b 6.5465(2)
_cell_length_c 15.1231(6)
_cell_measurement_reflns_used 20259
_cell_measurement_temperature 120
_cell_measurement_theta_max 26.41
_cell_measurement_theta_min 3.31
_cell_volume 1217.65(9)
_computing_cell_refinement 'Crysalis RED (Oxford Diffraction, 2005)'
_computing_data_collection 'Crysalis CCD (Oxford Diffraction, 2005)'
_computing_data_reduction 'Crysalis RED'
_computing_molecular_graphics 'ORTEP-3 for Windows (Farrugia, 1997) and PLATON (Spek, 2003)'
_computing_publication_material JANA2000
_computing_structure_refinement 'JANA2000 (Pet\<r\'i\<cek & Du\<sek, 2000)'
_computing_structure_solution 'SIR97 (Altomare et al.,  1999)'
_diffrn_ambient_temperature 120
_diffrn_detector_area_resol_mean 8
_diffrn_measured_fraction_theta_full 0.998
_diffrn_measured_fraction_theta_max 0.998
_diffrn_measurement_device_type 'Oxford Model CCD area-detector'
_diffrn_measurement_method
;
Rotation method data acquisition using \w scans
;
_diffrn_radiation_monochromator graphite
_diffrn_radiation_source 'fine-focus sealed tube'
_diffrn_radiation_type 'Mo K\a'
_diffrn_radiation_wavelength 0.71069
_diffrn_reflns_av_R_equivalents 0.0259
_diffrn_reflns_av_sigmaI/netI 0.0097
_diffrn_reflns_limit_h_max 15
_diffrn_reflns_limit_h_min -15
_diffrn_reflns_limit_k_max 8
_diffrn_reflns_limit_k_min -8
_diffrn_reflns_limit_l_max 18
_diffrn_reflns_limit_l_min -18
_diffrn_reflns_number 20259
_diffrn_reflns_reduction_process
;
Integration of the CCD images was done by program Crysalis RED
The same program was used for indexing of the
crystal shape, its refinement and absorption correction.
;
_diffrn_reflns_theta_full 26.41
_diffrn_reflns_theta_max 26.41
_diffrn_reflns_theta_min 3.31
_diffrn_standards_number 0
_exptl_absorpt_coefficient_mu 0.39
_exptl_absorpt_correction_T_max 0.937
_exptl_absorpt_correction_T_min 0.877
_exptl_absorpt_correction_type analytical
_exptl_absorpt_process_details
;
[Crysalis RED (Oxford Diffraction, 2005); method by Clark & Reid
(1995)]
;
_exptl_crystal_colour colourless
_exptl_crystal_density_diffrn 1.5768
_exptl_crystal_density_method 'not measured'
_exptl_crystal_description prism
_exptl_crystal_F_000 616
_exptl_crystal_size_max 0.41
_exptl_crystal_size_mid 0.27
_exptl_crystal_size_min 0.11
_refine_diff_density_max 0.29
_refine_diff_density_min -0.39
_refine_ls_extinction_method none
_refine_ls_goodness_of_fit_ref 1.89
_refine_ls_hydrogen_treatment mixed
_refine_ls_matrix_type full
_refine_ls_number_constraints 69
_refine_ls_number_parameters 154
_refine_ls_number_reflns 2498
_refine_ls_number_restraints 6
_refine_ls_R_factor_all 0.032
_refine_ls_R_factor_gt 0.026
_refine_ls_shift/su_max 0.0005
_refine_ls_shift/su_mean 0.0001
_refine_ls_structure_factor_coef Fsqd
_refine_ls_weighting_details 'w = 1/[\s^2^(I)+0.0009I^2^]'
_refine_ls_weighting_scheme sigma
_refine_ls_wR_factor_gt 0.0766
_refine_ls_wR_factor_ref 0.080
_reflns_number_gt 2187
_reflns_number_total 2498
_reflns_threshold_expression I>3\s(I)
_cod_data_source_file gg1289.cif
_cod_data_source_block I
_cod_original_sg_symbol_H-M 'P 21/n'
_cod_database_code 2014345
_cod_database_fobs_code 2014345

loop_
_symmetry_equiv_pos_site_id
_symmetry_equiv_pos_as_xyz
1 x,y,z
2 1/2-x,1/2+y,1/2-z
3 -x,-y,-z
4 1/2+x,1/2-y,1/2+z

loop_
_atom_site_label
_atom_site_fract_x
_atom_site_fract_y
_atom_site_fract_z
_atom_site_U_iso_or_equiv
_atom_site_adp_type
_atom_site_calc_flag
_atom_site_refinement_flags
_atom_site_occupancy
_atom_site_disorder_assembly
_atom_site_disorder_group
_atom_site_type_symbol
P1 0.19501(3) 0.73150(6) 0.41049(2) 0.00787(12) Uani d . 1 . . P
P2 0.51339(3) 0.73305(6) 0.27457(2) 0.00897(12) Uani d . 1 . . P
O11 0.17508(9) 0.59157(16) 0.32974(7) 0.0133(3) Uani d . 1 . . O
O12 0.15801(8) 0.95190(15) 0.38813(7) 0.0124(3) Uani d . 1 . . O
O13 0.13977(8) 0.65071(16) 0.49030(7) 0.0118(3) Uani d . 1 . . O
O14 0.31993(9) 0.73327(16) 0.44353(7) 0.0131(3) Uani d . 1 . . O
O21 0.46611(9) 0.84779(16) 0.34766(7) 0.0150(3) Uani d . 1 . . O
O22 0.63476(9) 0.69617(17) 0.28747(7) 0.0135(3) Uani d . 1 . . O
O23 0.45432(9) 0.51903(16) 0.26175(7) 0.0164(3) Uani d . 1 . . O
O24 0.49032(9) 0.85079(16) 0.18322(7) 0.0132(3) Uani d . 1 . . O
HO14 0.35458(16) 0.773(3) 0.4034(4) 0.0196 Uiso d . 1 . . H
HO24 0.4336(8) 0.916(2) 0.1833(5) 0.0198 Uiso d . 1 . . H
HO23 0.4187(12) 0.5159(11) 0.2131(5) 0.0246 Uiso d . 1 . . H
N1 0.07623(10) 0.24473(19) 0.50257(8) 0.0115(4) Uani d . 1 . . N
C1 0.11490(13) 0.1895(3) 0.59560(10) 0.0175(5) Uani d . 1 . . C
N2 0.76111(10) 0.84154(18) 0.15763(8) 0.0122(4) Uani d . 1 . . N
C2 0.84935(13) 0.6880(2) 0.15541(10) 0.0155(5) Uani d . 1 . . C
N3 0.32008(12) 0.2363(2) 0.35783(10) 0.0191(4) Uani d . 1 . . N
C3 0.38950(15) 0.2592(3) 0.44346(13) 0.0236(5) Uani d . 1 . . C
H1N1 0.099195 0.369796 0.490831 0.0172 Uiso d . 1 . . H
H2N1 0.003905 0.241632 0.495626 0.0172 Uiso d . 1 . . H
H3N1 0.102447 0.155862 0.465544 0.0172 Uiso d . 1 . . H
H1N2 0.715738 0.802835 0.196709 0.0183 Uiso d . 1 . . H
H2N2 0.724958 0.851416 0.103965 0.0183 Uiso d . 1 . . H
H3N2 0.789774 0.962333 0.173527 0.0183 Uiso d . 1 . . H
H1N3 0.269947 0.140856 0.363594 0.0286 Uiso d . 1 . . H
H2N3 0.287589 0.354635 0.343402 0.0286 Uiso d . 1 . . H
H3N3 0.361235 0.199654 0.315353 0.0286 Uiso d . 1 . . H
H1C1 0.088247 0.056292 0.608844 0.0263 Uiso d . 1 . . H
H2C1 0.088473 0.287757 0.635435 0.0263 Uiso d . 1 . . H
H3C1 0.192942 0.1887 0.602608 0.0263 Uiso d . 1 . . H
H1C2 0.889099 0.71354 0.105054 0.0233 Uiso d . 1 . . H
H2C2 0.81834 0.55356 0.15082 0.0233 Uiso d . 1 . . H
H3C2 0.89762 0.697845 0.208934 0.0233 Uiso d . 1 . . H
H1C3 0.441976 0.365448 0.437859 0.0283 Uiso d . 1 . . H
H2C3 0.344766 0.294165 0.489695 0.0283 Uiso d . 1 . . H
H3C3 0.426491 0.132932 0.457992 0.0283 Uiso d . 1 . . H

loop_
_atom_site_aniso_label
_atom_site_aniso_U_11
_atom_site_aniso_U_22
_atom_site_aniso_U_33
_atom_site_aniso_U_12
_atom_site_aniso_U_13
_atom_site_aniso_U_23
_atom_site_aniso_type_symbol
P1 0.0076(2) 0.0076(2) 0.0085(2) 0.00006(13) 0.00095(14) 0.00000(14) P
P2 0.0078(2) 0.0099(2) 0.0093(2) 0.00062(13) 0.00097(14) -0.00064(14) P
O11 0.0152(5) 0.0121(5) 0.0129(5) 0.0021(4) 0.0024(4) 0.0038(4) O
O12 0.0147(5) 0.0091(5) 0.0130(5) -0.0018(4) -0.0001(4) -0.0010(4) O
O13 0.0103(5) 0.0134(5) 0.0118(5) 0.0011(4) 0.0026(4) -0.0027(4) O
O14 0.0082(5) 0.0191(6) 0.0121(5) 0.0009(4) 0.0021(4) -0.0025(4) O
O21 0.0136(6) 0.0178(6) 0.0143(5) 0.0024(4) 0.0051(4) 0.0028(4) O
O22 0.0098(5) 0.0132(5) 0.0176(6) -0.0010(4) 0.0015(4) -0.0038(4) O
O23 0.0202(6) 0.0144(6) 0.0134(5) 0.0061(4) -0.0040(4) -0.0021(4) O
O24 0.0132(5) 0.0140(5) 0.0127(5) -0.0035(4) 0.0022(4) -0.0033(4) O
N1 0.0106(6) 0.0116(6) 0.0126(6) 0.0001(5) 0.0022(5) -0.0009(5) N
C1 0.0164(8) 0.0219(8) 0.0135(8) 0.0001(6) -0.0026(6) -0.0020(6) C
N2 0.0119(6) 0.0119(6) 0.0126(6) -0.0010(5) 0.0008(5) 0.0000(5) N
C2 0.0141(8) 0.0151(8) 0.0170(8) 0.0024(6) -0.0004(6) 0.0011(6) C
N3 0.0247(8) 0.0131(7) 0.0210(7) 0.0042(6) 0.0105(6) 0.0016(6) N
C3 0.0222(9) 0.0166(9) 0.0312(10) -0.0012(7) -0.0021(7) 0.0029(7) C

loop_
_atom_type_symbol
_atom_type_scat_dispersion_real
_atom_type_scat_dispersion_imag
_atom_type_scat_source
C 0.003 0.002 'International Tables Vol C Tables 4.2.6.8 and 6.1.1.1'
N 0.006 0.003 'International Tables Vol C Tables 4.2.6.8 and 6.1.1.1'
H 0.000 0.000 'International Tables Vol C Tables 4.2.6.8 and 6.1.1.1'
P 0.102 0.094 'International Tables Vol C Tables 4.2.6.8 and 6.1.1.1'
O 0.011 0.006 'International Tables Vol C Tables 4.2.6.8 and 6.1.1.1'

loop_
_geom_angle_atom_site_label_1
_geom_angle_atom_site_label_2
_geom_angle_atom_site_label_3
_geom_angle_site_symmetry_1
_geom_angle_site_symmetry_3
_geom_angle
_geom_angle_publ_flag
O11 P1 O12 . . 111.38(6) no
O11 P1 O13 . . 111.84(6) no
O11 P1 O14 . . 109.58(6) no
O12 P1 O13 . . 110.46(6) no
O12 P1 O14 . . 108.87(6) no
O13 P1 O14 . . 104.45(6) no
O21 P2 O22 . . 115.89(6) no
O21 P2 O23 . . 108.99(6) no
O21 P2 O24 . . 110.42(6) no
O22 P2 O23 . . 108.31(6) no
O22 P2 O24 . . 106.42(6) no
O23 P2 O24 . . 106.38(6) no
H1N1 N1 H2N1 . . 109.47 no
H1N1 N1 H3N1 . . 109.47 no
H2N1 N1 H3N1 . . 109.47 no
H1C1 C1 H2C1 . . 109.47 no
H1C1 C1 H3C1 . . 109.47 no
H2C1 C1 H3C1 . . 109.47 no
H1N2 N2 H2N2 . . 109.47 no
H1N2 N2 H3N2 . . 109.47 no
H2N2 N2 H3N2 . . 109.47 no
H1C2 C2 H2C2 . . 109.47 no
H1C2 C2 H3C2 . . 109.47 no
H2C2 C2 H3C2 . . 109.47 no
H1N3 N3 H2N3 . . 109.47 no
H1N3 N3 H3N3 . . 109.47 no
H2N3 N3 H3N3 . . 109.47 no
H1C3 C3 H2C3 . . 109.47 no
H1C3 C3 H3C3 . . 109.47 no
H2C3 C3 H3C3 . . 109.47 no
P1 O14 O21 . . 123.43(6) no
P2 O23 O12 . 2_545 117.46(6) no
P2 O24 O11 . 2_555 116.05(6) no
N1 O13 P1 3_566 . 116.67(6) no
N1 O13 P1 . . 122.05(6) no
N1 O12 P1 1_565 . 127.96(6) no
N2 O22 P2 . . 118.02(6) no
N2 O22 P2 2_645 . 127.16(6) no
N2 O13 P1 4_465 . 117.48(6) no
N3 O11 P1 . . 108.05(6) no
N3 O11 P1 2_555 . 123.42(6) no
N3 O12 P1 1_565 . 117.12(6) no

loop_
_geom_bond_atom_site_label_1
_geom_bond_atom_site_label_2
_geom_bond_site_symmetry_1
_geom_bond_site_symmetry_2
_geom_bond_distance
_geom_bond_publ_flag
P1 O11 . . 1.5274(11) yes
P1 O12 . . 1.5412(11) yes
P1 O13 . . 1.5369(11) yes
P1 O14 . . 1.5758(11) yes
P2 O21 . . 1.5008(12) yes
P2 O22 . . 1.5130(11) yes
P2 O23 . . 1.5831(11) yes
P2 O24 . . 1.5836(11) yes
N1 C1 . . 1.4859(19) yes
N2 C2 . . 1.485(2) yes
N3 C3 . . 1.490(2) yes
O14 HO14 . . 0.820(8) no
O23 HO23 . . 0.820(10) no
O24 HO24 . . 0.820(11) no
N1 H1N1 . . 0.89 no
N1 H2N1 . . 0.89 no
N1 H3N1 . . 0.89 no
C1 H1C1 . . 0.96 no
C1 H2C1 . . 0.96 no
C1 H3C1 . . 0.96 no
N2 H1N2 . . 0.89 no
N2 H2N2 . . 0.89 no
N2 H3N2 . . 0.89 no
C2 H1C2 . . 0.96 no
C2 H2C2 . . 0.96 no
C2 H3C2 . . 0.96 no
N3 H1N3 . . 0.89 no
N3 H2N3 . . 0.89 no
N3 H3N3 . . 0.89 no
C3 H1C3 . . 0.96 no
C3 H2C3 . . 0.96 no
C3 H3C3 . . 0.96 no

loop_
_geom_hbond_atom_site_label_D
_geom_hbond_atom_site_label_H
_geom_hbond_atom_site_label_A
_geom_hbond_site_symmetry_A
_geom_hbond_distance_DH
_geom_hbond_distance_HA
_geom_hbond_distance_DA
_geom_hbond_angle_DHA
_geom_hbond_publ_flag
O14 HO14 O21 1_555 0.820(8) 1.752(6) 2.5366(16) 159.5(5) yes
O23 HO23 O12 2_545 0.820(10) 1.771(9) 2.5785(14) 167.7(7) yes
O24 HO24 O11 2_555 0.820(11) 1.765(12) 2.5735(15) 168.3(12) yes
N1 H2N1 O13 3_566 0.89 1.94 2.7677(16) 154 yes
N1 H1N1 O13 1_555 0.89 1.91 2.7825(16) 168 yes
N1 H3N1 O12 1_545 0.89 1.94 2.8337(16) 177 yes
N2 H1N2 O22 1_555 0.89 1.91 2.7916(17) 172 yes
N2 H3N2 O22 2_655 0.89 1.86 2.7437(16) 173 yes
N2 H2N2 O13 4_564 0.89 1.93 2.8141(15) 175 yes
N3 H2N3 O11 1_555 0.89 2.08 2.9416(17) 163 yes
N3 H1N3 O12 1_545 0.89 1.92 2.8044(18) 173 yes
N3 H3N3 O11 2_545 0.89 2.31 2.9967(18) 134 yes
C2 H1C2 O14 4_564 0.96 2.53 3.2310(19) 130 yes
C2 H2C2 O22 2_645 0.96 2.56 3.3347(19) 137 yes
C3 H3C3 O21 1_545 0.96 2.58 3.243(2) 126 yes

loop_
_cod_related_entry_id
_cod_related_entry_database
_cod_related_entry_code
1 ChemSpider 21133650
